data_4080904
loop_
_publ_author_name
'Shakirova, Julia R.'
'Grachova, Elena V.'
'Melnikov, Alexei S.'
'Gurzhiy, Vladislav V.'
'Tunik, Sergey P.'
'Haukka, Matti'
'Pakkanen, Tapani A.'
'Koshevoy, Igor O.'

_publ_section_title
;
 Toward Luminescence Vapochromism of Tetranuclear AuI--CuIClusters
;
_journal_issue 15
_journal_name_full Organometallics
_journal_page_first 4061
_journal_paper_doi 10.1021/om301100v
_journal_volume 32
_journal_year 2013
_chemical_formula_sum 'C59 H65 Au3 Cl3 Cu F6 O3 P4'
_chemical_formula_weight 1820.78
_chemical_name_systematic
; 
 ? 
;
_space_group_IT_number 2
_symmetry_cell_setting triclinic
_symmetry_space_group_name_Hall '-P 1'
_symmetry_space_group_name_H-M 'P -1'
_atom_sites_solution_hydrogens geom
_atom_sites_solution_primary direct
_atom_sites_solution_secondary difmap
_audit_creation_method SHELXL-97
_cell_angle_alpha 117.4750(10)
_cell_angle_beta 110.6110(10)
_cell_angle_gamma 93.0730(10)
_cell_formula_units_Z 2
_cell_length_a 14.9267(9)
_cell_length_b 16.8107(11)
_cell_length_c 17.3211(11)
_cell_measurement_reflns_used 9987
_cell_measurement_temperature 100(2)
_cell_measurement_theta_max 31.00
_cell_measurement_theta_min 2.43
_cell_volume 3485.1(4)
_computing_cell_refinement 'Bruker SAINT'
_computing_data_collection 'Bruker APEX2'
_computing_data_reduction 'Bruker SAINT'
_computing_publication_material
;
O. V. Dolomanov, L. J. Bourhis, R. J. Gildea, J. A. K. Howard and H. Puschmann,
OLEX2: a complete structure solution, refinement and analysis program.
J. Appl. Cryst. (2009). 42, 339-341.
;
_computing_structure_refinement 'SHELXL-97 (Sheldrick, 2008)'
_computing_structure_solution 'SHELXS-97 (Sheldrick, 2008)'
_diffrn_ambient_temperature 100(2)
_diffrn_measured_fraction_theta_full 0.948
_diffrn_measured_fraction_theta_max 0.948
_diffrn_measurement_device_type 'Bruker Kappa APEX-II Duo CCD'
_diffrn_measurement_method '\f and \w scans'
_diffrn_radiation_monochromator graphite
_diffrn_radiation_source 'fine-focus sealed tube'
_diffrn_radiation_type MoK\a
_diffrn_radiation_wavelength 0.71073
_diffrn_reflns_av_R_equivalents 0.1071
_diffrn_reflns_av_sigmaI/netI 0.0808
_diffrn_reflns_limit_h_max 16
_diffrn_reflns_limit_h_min -16
_diffrn_reflns_limit_k_max 18
_diffrn_reflns_limit_k_min -18
_diffrn_reflns_limit_l_max 19
_diffrn_reflns_limit_l_min -19
_diffrn_reflns_number 24749
_diffrn_reflns_theta_full 23.50
_diffrn_reflns_theta_max 23.50
_diffrn_reflns_theta_min 1.41
_exptl_absorpt_coefficient_mu 6.857
_exptl_absorpt_correction_T_max 0.9326
_exptl_absorpt_correction_T_min 0.2238
_exptl_absorpt_correction_type multi-scan
_exptl_absorpt_process_details 'SADABS; Bruker, 2007'
_exptl_crystal_colour yellow-green
_exptl_crystal_density_diffrn 1.735
_exptl_crystal_density_method 'not measured'
_exptl_crystal_description prism
_exptl_crystal_F_000 1748
_exptl_crystal_size_max 0.18
_exptl_crystal_size_mid 0.13
_exptl_crystal_size_min 0.07
_platon_squeeze_details
;
;
_refine_diff_density_max 3.821
_refine_diff_density_min -2.136
_refine_diff_density_rms 0.297
_refine_ls_extinction_method none
_refine_ls_goodness_of_fit_ref 1.057
_refine_ls_hydrogen_treatment mixed
_refine_ls_matrix_type full
_refine_ls_number_parameters 643
_refine_ls_number_reflns 9775
_refine_ls_number_restraints 5
_refine_ls_restrained_S_all 1.058
_refine_ls_R_factor_all 0.0675
_refine_ls_R_factor_gt 0.0593
_refine_ls_shift/su_max 0.000
_refine_ls_shift/su_mean 0.000
_refine_ls_structure_factor_coef Fsqd
_refine_ls_weighting_details 'calc w=1/[\s^2^(Fo^2^)+(0.1024P)^2^+51.8343P] where P=(Fo^2^+2Fc^2^)/3'
_refine_ls_weighting_scheme calc
_refine_ls_wR_factor_gt 0.1786
_refine_ls_wR_factor_ref 0.1867
_reflns_number_gt 8330
_reflns_number_total 9775
_reflns_threshold_expression >2sigma(I)
_cod_data_source_file om301100v_si_001.cif
_cod_data_source_block 7
_cod_depositor_comments
;
The following automatic conversions were performed:

'_symmetry_cell_setting' value 'Triclinic' changed to 'triclinic'
according to /home/saulius/struct/CIF-dictionaries/cif_core.dic
dictionary named 'cif_core.dic' version 2.4.2 from 2011-04-26.

Automatic conversion script
Id: cif_fix_values 1891 2012-01-12 08:04:46Z andrius 
;
_cod_original_sg_symbol_H-M P-1
_cod_database_code 4080904

loop_
_symmetry_equiv_pos_as_xyz
'x, y, z'
'-x, -y, -z'

loop_
_atom_site_label
_atom_site_type_symbol
_atom_site_fract_x
_atom_site_fract_y
_atom_site_fract_z
_atom_site_U_iso_or_equiv
_atom_site_adp_type
_atom_site_occupancy
_atom_site_symmetry_multiplicity
_atom_site_calc_flag
_atom_site_refinement_flags
Au1 Au 0.47710(3) 0.54128(3) 0.29210(4) 0.02421(18) Uani 1 1 d .
Au3 Au 0.46634(3) 0.74735(3) 0.42498(4) 0.02548(18) Uani 1 1 d .
Au2 Au 0.49019(3) 0.69808(3) 0.23290(4) 0.02549(18) Uani 1 1 d .
Cu1 Cu 0.30509(11) 0.61323(12) 0.22469(12) 0.0294(4) Uani 1 1 d .
P1 P 0.6347(2) 0.6046(2) 0.4097(3) 0.0236(7) Uani 1 1 d .
P2 P 0.6507(2) 0.6940(2) 0.2952(3) 0.0253(8) Uani 1 1 d .
P3 P 0.6327(2) 0.8063(2) 0.4838(3) 0.0256(8) Uani 1 1 d .
C1 C 0.6881(8) 0.7144(8) 0.4200(9) 0.021(3) Uani 1 1 d .
H1 H 0.7605 0.7331 0.4553 0.025 Uiso 1 1 calc R
C2 C 0.3379(10) 0.4833(10) 0.1870(11) 0.031(3) Uani 1 1 d .
C3 C 0.2589(10) 0.4491(11) 0.1199(11) 0.038(4) Uani 1 1 d .
C4 C 0.3485(10) 0.6991(10) 0.1777(11) 0.034(3) Uani 1 1 d .
C5 C 0.2613(10) 0.7060(10) 0.1575(10) 0.030(3) Uani 1 1 d .
C6 C 0.3216(10) 0.6944(10) 0.3741(11) 0.032(3) Uani 1 1 d .
C7 C 0.2355(10) 0.6500(10) 0.3338(10) 0.032(3) Uani 1 1 d .
C8 C 0.1681(14) 0.3940(15) 0.0240(15) 0.073(6) Uani 1 1 d .
C9 C 0.1703(10) 0.7373(10) 0.1420(11) 0.034(3) Uani 1 1 d .
C10 C 0.1314(10) 0.5922(12) 0.2918(11) 0.040(4) Uani 1 1 d .
C11 C 0.1536(14) 0.4547(16) -0.0308(13) 0.072(7) Uani 1 1 d .
H11A H 0.1430 0.5131 0.0079 0.108 Uiso 1 1 calc R
H11B H 0.0974 0.4205 -0.0922 0.108 Uiso 1 1 calc R
H11C H 0.2120 0.4656 -0.0397 0.108 Uiso 1 1 calc R
C12 C 0.1785(13) 0.2997(14) -0.0291(16) 0.065(3) Uani 1 1 d .
H12 H 0.1164 0.2676 -0.0879 0.078 Uiso 1 1 calc R
C13 C 0.2617(16) 0.3266(16) -0.0645(18) 0.085(3) Uani 1 1 d .
H13A H 0.2283 0.3112 -0.1301 0.127 Uiso 1 1 calc R
H13B H 0.3104 0.2921 -0.0593 0.127 Uiso 1 1 calc R
H13C H 0.2937 0.3919 -0.0242 0.127 Uiso 1 1 calc R
C14 C 0.1740(16) 0.2551(16) 0.0225(18) 0.085(3) Uani 1 1 d .
H14A H 0.2090 0.2988 0.0902 0.127 Uiso 1 1 calc R
H14B H 0.2040 0.2042 0.0050 0.127 Uiso 1 1 calc R
H14C H 0.1060 0.2323 0.0071 0.127 Uiso 1 1 calc R
C15 C 0.1494(13) 0.7524(16) 0.0575(18) 0.075(7) Uani 1 1 d .
H15A H 0.2043 0.7981 0.0729 0.113 Uiso 1 1 calc R
H15B H 0.0904 0.7736 0.0449 0.113 Uiso 1 1 calc R
H15C H 0.1405 0.6949 0.0015 0.113 Uiso 1 1 calc R
C16 C 0.1844(13) 0.8219(13) 0.2394(15) 0.065(3) Uani 1 1 d .
H16 H 0.1982 0.8032 0.2875 0.078 Uiso 1 1 calc R
C17 C 0.0910(16) 0.8550(16) 0.2270(19) 0.085(3) Uani 1 1 d .
H17A H 0.0722 0.8650 0.1738 0.127 Uiso 1 1 calc R
H17B H 0.1028 0.9121 0.2845 0.127 Uiso 1 1 calc R
H17C H 0.0386 0.8090 0.2148 0.127 Uiso 1 1 calc R
C18 C 0.2734(16) 0.8970(15) 0.2709(19) 0.085(3) Uani 1 1 d .
H18A H 0.3335 0.8821 0.2976 0.127 Uiso 1 1 calc R
H18B H 0.2719 0.9558 0.3185 0.127 Uiso 1 1 calc R
H18C H 0.2707 0.9004 0.2163 0.127 Uiso 1 1 calc R
C19 C 0.0701(12) 0.6672(14) 0.3369(14) 0.057(5) Uani 1 1 d .
H19A H 0.1007 0.6976 0.4058 0.085 Uiso 1 1 calc R
H19B H 0.0026 0.6348 0.3128 0.085 Uiso 1 1 calc R
H19C H 0.0715 0.7127 0.3182 0.085 Uiso 1 1 calc R
C20 C 0.1348(13) 0.5132(14) 0.3109(15) 0.065(3) Uani 1 1 d .
H20 H 0.1759 0.4767 0.2831 0.078 Uiso 1 1 calc R
C21 C 0.1829(16) 0.5522(16) 0.4202(18) 0.085(3) Uani 1 1 d .
H21A H 0.2536 0.5716 0.4444 0.127 Uiso 1 1 calc R
H21B H 0.1662 0.5049 0.4329 0.127 Uiso 1 1 calc R
H21C H 0.1590 0.6044 0.4515 0.127 Uiso 1 1 calc R
C22 C 0.0316(16) 0.4493(16) 0.2649(18) 0.085(3) Uani 1 1 d .
H22A H -0.0066 0.4813 0.2979 0.127 Uiso 1 1 calc R
H22B H 0.0374 0.3948 0.2694 0.127 Uiso 1 1 calc R
H22C H -0.0007 0.4315 0.1985 0.127 Uiso 1 1 calc R
C23 C 0.6401(10) 0.6315(9) 0.5266(10) 0.027(3) Uani 1 1 d .
C24 C 0.5497(12) 0.6160(8) 0.5307(10) 0.033(3) Uani 1 1 d .
H24 H 0.4895 0.5982 0.4785 0.039 Uiso 1 1 calc R
C25 C 0.5551(16) 0.6293(10) 0.6221(13) 0.050(5) Uani 1 1 d .
H25 H 0.4964 0.6173 0.6270 0.060 Uiso 1 1 calc R
C26 C 0.6382(18) 0.6571(12) 0.6960(13) 0.059(5) Uani 1 1 d .
H26 H 0.6383 0.6675 0.7536 0.070 Uiso 1 1 calc R
C27 C 0.7279(16) 0.6716(12) 0.6902(12) 0.055(5) Uani 1 1 d .
H27 H 0.7875 0.6896 0.7432 0.066 Uiso 1 1 calc R
C28 C 0.7285(12) 0.6593(10) 0.6060(11) 0.041(4) Uani 1 1 d .
H28 H 0.7884 0.6698 0.6026 0.049 Uiso 1 1 calc R
C29 C 0.7221(9) 0.5349(9) 0.3911(9) 0.022(3) Uani 1 1 d .
C30 C 0.6844(10) 0.4395(10) 0.3282(11) 0.035(3) Uani 1 1 d .
H30 H 0.6162 0.4138 0.2950 0.042 Uiso 1 1 calc R
C31 C 0.7486(11) 0.3823(10) 0.3146(11) 0.035(3) Uani 1 1 d .
H31 H 0.7232 0.3184 0.2733 0.042 Uiso 1 1 calc R
C32 C 0.8505(11) 0.4208(10) 0.3630(11) 0.033(3) Uani 1 1 d .
H32 H 0.8931 0.3825 0.3541 0.040 Uiso 1 1 calc R
C33 C 0.8889(10) 0.5153(10) 0.4240(11) 0.033(3) Uani 1 1 d .
H33 H 0.9571 0.5410 0.4554 0.040 Uiso 1 1 calc R
C34 C 0.8241(10) 0.5721(9) 0.4382(10) 0.030(3) Uani 1 1 d .
H34 H 0.8498 0.6359 0.4799 0.036 Uiso 1 1 calc R
C35 C 0.6650(11) 0.5819(10) 0.2170(10) 0.030(3) Uani 1 1 d .
C36 C 0.5814(11) 0.5169(10) 0.1363(11) 0.037(4) Uani 1 1 d .
H36 H 0.5195 0.5289 0.1266 0.044 Uiso 1 1 calc R
C37 C 0.5898(13) 0.4350(11) 0.0707(12) 0.047(4) Uani 1 1 d .
H37 H 0.5338 0.3929 0.0153 0.057 Uiso 1 1 calc R
C38 C 0.6812(14) 0.4139(12) 0.0859(13) 0.052(4) Uani 1 1 d .
H38 H 0.6865 0.3576 0.0422 0.062 Uiso 1 1 calc R
C39 C 0.7643(13) 0.4790(13) 0.1679(13) 0.047(4) Uani 1 1 d .
H39 H 0.8256 0.4656 0.1790 0.057 Uiso 1 1 calc R
C40 C 0.7578(11) 0.5607(10) 0.2314(12) 0.037(4) Uani 1 1 d .
H40 H 0.8147 0.6036 0.2851 0.045 Uiso 1 1 calc R
C41 C 0.7409(10) 0.7802(10) 0.3078(11) 0.032(3) Uani 1 1 d .
C42 C 0.7101(11) 0.8339(10) 0.2684(11) 0.035(3) Uani 1 1 d .
H42 H 0.6428 0.8262 0.2359 0.042 Uiso 1 1 calc R
C43 C 0.7799(13) 0.9003(11) 0.2771(14) 0.047(4) Uani 1 1 d .
H43 H 0.7595 0.9369 0.2506 0.056 Uiso 1 1 calc R
C44 C 0.8810(14) 0.9105(14) 0.3264(18) 0.069(6) Uani 1 1 d .
H44 H 0.9273 0.9527 0.3298 0.083 Uiso 1 1 calc R
C45 C 0.9129(13) 0.8619(14) 0.3684(17) 0.067(6) Uani 1 1 d .
H45 H 0.9806 0.8727 0.4026 0.081 Uiso 1 1 calc R
C46 C 0.8452(11) 0.7939(11) 0.3618(14) 0.049(5) Uani 1 1 d .
H46 H 0.8670 0.7597 0.3910 0.059 Uiso 1 1 calc R
C47 C 0.6608(10) 0.9046(9) 0.4710(10) 0.029(3) Uani 1 1 d .
C48 C 0.5827(10) 0.9384(10) 0.4359(11) 0.031(3) Uani 1 1 d .
H48 H 0.5177 0.9068 0.4139 0.037 Uiso 1 1 calc R
C49 C 0.6013(12) 1.0194(10) 0.4337(12) 0.040(4) Uani 1 1 d .
H49 H 0.5488 1.0413 0.4098 0.048 Uiso 1 1 calc R
C50 C 0.6948(13) 1.0656(10) 0.4659(14) 0.050(5) Uani 1 1 d .
H50 H 0.7067 1.1197 0.4646 0.061 Uiso 1 1 calc R
C51 C 0.7759(12) 1.0328(11) 0.5022(14) 0.050(4) Uani 1 1 d .
H51 H 0.8406 1.0658 0.5255 0.060 Uiso 1 1 calc R
C52 C 0.7586(11) 0.9536(10) 0.5026(12) 0.038(4) Uani 1 1 d .
H52 H 0.8115 0.9309 0.5240 0.046 Uiso 1 1 calc R
C53 C 0.7025(10) 0.8482(9) 0.6104(10) 0.030(3) Uani 1 1 d .
C54 C 0.6499(12) 0.8627(10) 0.6665(12) 0.040(4) Uani 1 1 d .
H54 H 0.5810 0.8489 0.6384 0.048 Uiso 1 1 calc R
C55 C 0.7006(13) 0.8975(11) 0.7634(12) 0.048(4) Uani 1 1 d .
H55 H 0.6659 0.9058 0.8007 0.058 Uiso 1 1 calc R
C56 C 0.8018(14) 0.9199(13) 0.8054(12) 0.061(5) Uani 1 1 d .
H56 H 0.8352 0.9448 0.8714 0.073 Uiso 1 1 calc R
C57 C 0.8551(13) 0.9064(11) 0.7525(13) 0.054(5) Uani 1 1 d .
H57 H 0.9239 0.9205 0.7814 0.065 Uiso 1 1 calc R
C58 C 0.8049(11) 0.8716(11) 0.6558(11) 0.041(4) Uani 1 1 d .
H58 H 0.8408 0.8635 0.6196 0.049 Uiso 1 1 calc R
O1 O 0.0815(7) 0.3922(9) 0.0444(9) 0.055(3) Uani 1 1 d .
H1A H 0.0789 0.4455 0.0764 0.083 Uiso 1 1 calc RD
O2 O 0.0899(6) 0.6646(7) 0.1151(7) 0.037(2) Uani 1 1 d .
H2 H 0.0441 0.6532 0.0650 0.056 Uiso 1 1 calc RD
O3 O 0.0852(8) 0.5537(9) 0.1878(8) 0.054(3) Uani 1 1 d D
H3 H 0.0874 0.5960 0.1766 0.081 Uiso 1 1 calc R
P4 P 1.0643(3) 0.8147(3) 0.6223(3) 0.0451(10) Uani 1 1 d .
F1 F 1.0825(10) 0.9102(9) 0.7102(10) 0.0855(15) Uani 1 1 d .
F2 F 1.1229(10) 0.8582(9) 0.5855(10) 0.0855(15) Uani 1 1 d .
F3 F 1.0499(10) 0.7119(9) 0.5365(10) 0.0855(15) Uani 1 1 d .
F4 F 1.0031(10) 0.7704(9) 0.6582(10) 0.0855(15) Uani 1 1 d .
F5 F 1.1589(10) 0.7977(9) 0.6847(10) 0.0855(15) Uani 1 1 d .
F6 F 0.9676(10) 0.8214(9) 0.5566(10) 0.0855(15) Uani 1 1 d .
Cl1 Cl 0.0545(10) 0.8727(10) -0.0721(10) 0.0927(15) Uiso 0.50 1 d P
Cl2 Cl 0.1918(10) 0.7727(9) -0.1242(10) 0.0927(15) Uiso 0.50 1 d P
Cl3 Cl 0.2426(10) 0.9746(9) -0.0346(10) 0.0927(15) Uiso 0.50 1 d P
Cl4 Cl 0.3846(10) 0.7860(10) 0.6351(10) 0.0927(15) Uiso 0.50 1 d PD
Cl5 Cl 0.4526(10) 0.9734(9) 0.7864(10) 0.0927(15) Uiso 0.50 1 d PD
Cl6 Cl 0.4739(10) 0.8236(9) 0.8213(10) 0.0927(15) Uiso 0.50 1 d PD
C59 C 0.150(3) 0.875(3) -0.107(3) 0.070(11) Uiso 0.50 1 d P
H59 H 0.1200 0.8691 -0.1707 0.085 Uiso 0.50 1 calc PR
C60 C 0.399(2) 0.8619(14) 0.7490(15) 0.104(17) Uiso 0.50 1 d PD
H60 H 0.3338 0.8585 0.7512 0.125 Uiso 0.50 1 calc PR

loop_
_atom_site_aniso_label
_atom_site_aniso_U_11
_atom_site_aniso_U_22
_atom_site_aniso_U_33
_atom_site_aniso_U_23
_atom_site_aniso_U_13
_atom_site_aniso_U_12
Au1 0.0193(3) 0.0237(3) 0.0244(3) 0.0109(2) 0.0064(2) 0.0017(2)
Au3 0.0212(3) 0.0254(3) 0.0255(3) 0.0109(2) 0.0089(2) 0.0040(2)
Au2 0.0203(3) 0.0297(3) 0.0263(3) 0.0159(3) 0.0076(2) 0.0060(2)
Cu1 0.0233(8) 0.0355(9) 0.0284(10) 0.0165(8) 0.0103(7) 0.0058(7)
P1 0.0235(16) 0.0219(17) 0.023(2) 0.0110(15) 0.0082(14) 0.0039(13)
P2 0.0219(16) 0.0263(18) 0.031(2) 0.0175(17) 0.0105(15) 0.0065(14)
P3 0.0219(16) 0.0195(17) 0.028(2) 0.0104(16) 0.0064(15) 0.0048(13)
C1 0.014(6) 0.022(6) 0.018(7) 0.008(6) 0.001(5) 0.001(5)
C2 0.032(8) 0.035(8) 0.035(9) 0.019(7) 0.020(7) 0.015(6)
C3 0.016(7) 0.059(10) 0.029(9) 0.015(8) 0.009(7) 0.010(7)
C4 0.030(8) 0.040(8) 0.026(8) 0.016(7) 0.008(6) 0.001(6)
C5 0.028(8) 0.036(8) 0.023(8) 0.014(7) 0.008(6) 0.003(6)
C6 0.031(8) 0.035(8) 0.035(9) 0.021(7) 0.015(7) 0.010(6)
C7 0.026(8) 0.046(9) 0.022(8) 0.014(7) 0.011(6) 0.011(7)
C8 0.044(11) 0.072(14) 0.045(12) -0.004(11) 0.007(9) -0.002(9)
C9 0.022(7) 0.036(8) 0.040(9) 0.020(8) 0.007(6) 0.010(6)
C10 0.025(7) 0.058(10) 0.029(9) 0.016(8) 0.011(7) 0.005(7)
C11 0.052(11) 0.115(18) 0.019(10) 0.031(11) -0.005(8) -0.025(11)
C12 0.038(5) 0.060(7) 0.064(8) 0.018(6) 0.009(5) -0.001(5)
C13 0.062(5) 0.066(6) 0.090(7) 0.021(5) 0.024(5) 0.000(4)
C14 0.062(5) 0.066(6) 0.090(7) 0.021(5) 0.024(5) 0.000(4)
C15 0.031(9) 0.104(16) 0.13(2) 0.097(17) 0.026(11) 0.027(10)
C16 0.038(5) 0.060(7) 0.064(8) 0.018(6) 0.009(5) -0.001(5)
C17 0.062(5) 0.066(6) 0.090(7) 0.021(5) 0.024(5) 0.000(4)
C18 0.062(5) 0.066(6) 0.090(7) 0.021(5) 0.024(5) 0.000(4)
C19 0.031(8) 0.100(15) 0.059(12) 0.049(12) 0.025(8) 0.027(9)
C20 0.038(5) 0.060(7) 0.064(8) 0.018(6) 0.009(5) -0.001(5)
C21 0.062(5) 0.066(6) 0.090(7) 0.021(5) 0.024(5) 0.000(4)
C22 0.062(5) 0.066(6) 0.090(7) 0.021(5) 0.024(5) 0.000(4)
C23 0.043(8) 0.018(7) 0.018(8) 0.007(6) 0.012(6) 0.010(6)
C24 0.060(10) 0.012(6) 0.022(8) 0.003(6) 0.022(7) 0.000(6)
C25 0.097(14) 0.017(7) 0.047(12) 0.008(8) 0.053(12) 0.012(8)
C26 0.114(17) 0.032(9) 0.021(10) 0.011(8) 0.022(11) 0.019(10)
C27 0.085(14) 0.047(10) 0.027(10) 0.015(8) 0.021(9) 0.034(10)
C28 0.052(9) 0.035(8) 0.033(10) 0.018(8) 0.014(8) 0.019(7)
C29 0.024(7) 0.026(7) 0.017(7) 0.012(6) 0.006(5) 0.008(5)
C30 0.025(7) 0.029(8) 0.044(10) 0.015(7) 0.014(7) 0.004(6)
C31 0.049(9) 0.021(7) 0.036(9) 0.010(7) 0.026(7) 0.008(6)
C32 0.042(8) 0.037(8) 0.037(9) 0.027(8) 0.020(7) 0.023(7)
C33 0.029(7) 0.041(9) 0.035(9) 0.025(8) 0.010(6) 0.012(6)
C34 0.032(7) 0.021(7) 0.028(8) 0.012(6) 0.006(6) 0.003(6)
C35 0.042(8) 0.033(8) 0.028(8) 0.019(7) 0.020(7) 0.015(6)
C36 0.038(8) 0.031(8) 0.044(10) 0.022(8) 0.016(7) 0.011(6)
C37 0.057(10) 0.036(9) 0.032(10) 0.009(8) 0.013(8) 0.010(8)
C38 0.074(12) 0.038(9) 0.049(12) 0.019(9) 0.037(10) 0.022(9)
C39 0.055(10) 0.065(12) 0.055(12) 0.044(10) 0.037(9) 0.037(9)
C40 0.035(8) 0.038(9) 0.042(10) 0.023(8) 0.017(7) 0.014(7)
C41 0.029(7) 0.035(8) 0.036(9) 0.020(7) 0.016(7) 0.012(6)
C42 0.036(8) 0.032(8) 0.037(9) 0.017(7) 0.016(7) 0.010(6)
C43 0.059(11) 0.035(9) 0.067(12) 0.035(9) 0.038(9) 0.013(8)
C44 0.052(11) 0.072(13) 0.118(19) 0.068(14) 0.046(12) 0.010(10)
C45 0.034(9) 0.067(13) 0.117(19) 0.057(14) 0.034(11) 0.015(9)
C46 0.025(7) 0.049(10) 0.083(14) 0.046(10) 0.015(8) 0.008(7)
C47 0.032(7) 0.016(6) 0.027(8) 0.005(6) 0.009(6) 0.002(5)
C48 0.032(7) 0.036(8) 0.035(9) 0.022(7) 0.018(7) 0.018(6)
C49 0.047(9) 0.030(8) 0.056(11) 0.031(8) 0.023(8) 0.015(7)
C50 0.060(11) 0.023(8) 0.074(13) 0.026(9) 0.032(10) 0.012(7)
C51 0.043(9) 0.033(9) 0.074(13) 0.024(9) 0.030(9) 0.003(7)
C52 0.033(8) 0.033(8) 0.046(10) 0.022(8) 0.011(7) 0.007(6)
C53 0.028(7) 0.027(7) 0.026(8) 0.007(7) 0.009(6) 0.010(6)
C54 0.043(9) 0.033(8) 0.037(10) 0.015(8) 0.014(8) 0.014(7)
C55 0.065(11) 0.037(9) 0.025(10) 0.006(8) 0.016(8) 0.013(8)
C56 0.068(13) 0.053(11) 0.015(9) 0.003(8) -0.009(9) 0.008(9)
C57 0.049(10) 0.038(9) 0.040(11) 0.000(8) 0.010(9) 0.008(8)
C58 0.035(8) 0.042(9) 0.026(9) 0.012(8) 0.000(7) 0.007(7)
O1 0.021(5) 0.076(8) 0.059(8) 0.038(7) 0.004(5) -0.001(5)
O2 0.019(5) 0.041(6) 0.043(7) 0.021(5) 0.006(4) 0.003(4)
O3 0.034(6) 0.075(8) 0.035(7) 0.026(6) 0.001(5) -0.004(6)
P4 0.035(2) 0.049(3) 0.054(3) 0.030(2) 0.016(2) 0.0058(18)
F1 0.098(4) 0.089(4) 0.094(4) 0.055(3) 0.056(3) 0.020(3)
F2 0.098(4) 0.089(4) 0.094(4) 0.055(3) 0.056(3) 0.020(3)
F3 0.098(4) 0.089(4) 0.094(4) 0.055(3) 0.056(3) 0.020(3)
F4 0.098(4) 0.089(4) 0.094(4) 0.055(3) 0.056(3) 0.020(3)
F5 0.098(4) 0.089(4) 0.094(4) 0.055(3) 0.056(3) 0.020(3)
F6 0.098(4) 0.089(4) 0.094(4) 0.055(3) 0.056(3) 0.020(3)

loop_
_atom_type_symbol
_atom_type_description
_atom_type_scat_dispersion_real
_atom_type_scat_dispersion_imag
_atom_type_scat_source
C C 0.0033 0.0016 'International Tables Vol C Tables 4.2.6.8 and 6.1.1.4'
O O 0.0106 0.0060 'International Tables Vol C Tables 4.2.6.8 and 6.1.1.4'
P P 0.1023 0.0942 'International Tables Vol C Tables 4.2.6.8 and 6.1.1.4'
Cu Cu 0.3201 1.2651 'International Tables Vol C Tables 4.2.6.8 and 6.1.1.4'
Au Au -2.0133 8.8022 'International Tables Vol C Tables 4.2.6.8 and 6.1.1.4'
F F 0.0171 0.0103 'International Tables Vol C Tables 4.2.6.8 and 6.1.1.4'
Cl Cl 0.1484 0.1585 'International Tables Vol C Tables 4.2.6.8 and 6.1.1.4'
H H 0.0000 0.0000 'International Tables Vol C Tables 4.2.6.8 and 6.1.1.4'

loop_
_geom_angle_atom_site_label_1
_geom_angle_atom_site_label_2
_geom_angle_atom_site_label_3
_geom_angle
C2 Au1 P1 179.1(4)
C2 Au1 Cu1 44.9(4)
P1 Au1 Cu1 135.98(9)
C2 Au1 Au3 101.9(4)
P1 Au1 Au3 78.98(8)
Cu1 Au1 Au3 58.59(3)
C2 Au1 Au2 87.2(4)
P1 Au1 Au2 93.32(8)
Cu1 Au1 Au2 56.49(3)
Au3 Au1 Au2 59.211(16)
C6 Au3 P3 179.1(4)
C6 Au3 Cu1 46.6(4)
P3 Au3 Cu1 133.51(10)
C6 Au3 Au2 101.8(4)
P3 Au3 Au2 78.48(10)
Cu1 Au3 Au2 56.78(3)
C6 Au3 Au1 87.1(4)
P3 Au3 Au1 92.26(9)
Cu1 Au3 Au1 57.14(3)
Au2 Au3 Au1 61.194(16)
C4 Au2 P2 178.9(4)
C4 Au2 Cu1 45.7(4)
P2 Au2 Cu1 133.29(9)
C4 Au2 Au3 86.6(4)
P2 Au2 Au3 93.20(9)
Cu1 Au2 Au3 58.96(4)
C4 Au2 Au1 102.3(4)
P2 Au2 Au1 76.67(8)
Cu1 Au2 Au1 57.19(3)
Au3 Au2 Au1 59.595(16)
C2 Cu1 C4 121.7(6)
C2 Cu1 C6 114.4(5)
C4 Cu1 C6 112.2(5)
C2 Cu1 C7 110.3(5)
C4 Cu1 C7 127.6(6)
C6 Cu1 C7 31.0(5)
C2 Cu1 C5 139.2(5)
C4 Cu1 C5 32.1(5)
C6 Cu1 C5 106.4(5)
C7 Cu1 C5 105.7(5)
C2 Cu1 C3 30.0(5)
C4 Cu1 C3 118.5(6)
C6 Cu1 C3 129.2(5)
C7 Cu1 C3 109.3(5)
C5 Cu1 C3 118.5(5)
C2 Cu1 Au2 93.5(4)
C4 Cu1 Au2 42.3(4)
C6 Cu1 Au2 103.7(4)
C7 Cu1 Au2 134.1(4)
C5 Cu1 Au2 74.1(3)
C3 Cu1 Au2 110.4(3)
C2 Cu1 Au1 42.3(4)
C4 Cu1 Au1 107.9(4)
C6 Cu1 Au1 89.1(4)
C7 Cu1 Au1 106.0(3)
C5 Cu1 Au1 139.9(3)
C3 Cu1 Au1 72.2(3)
Au2 Cu1 Au1 66.32(3)
C2 Cu1 Au3 105.0(4)
C4 Cu1 Au3 88.6(4)
C6 Cu1 Au3 40.9(4)
C7 Cu1 Au3 71.8(4)
C5 Cu1 Au3 104.0(3)
C3 Cu1 Au3 134.3(4)
Au2 Cu1 Au3 64.26(3)
Au1 Cu1 Au3 64.27(3)
C29 P1 C23 105.1(6)
C29 P1 C1 105.0(6)
C23 P1 C1 108.8(6)
C29 P1 Au1 116.3(4)
C23 P1 Au1 112.3(5)
C1 P1 Au1 109.0(4)
C41 P2 C35 105.9(7)
C41 P2 C1 105.3(6)
C35 P2 C1 110.5(6)
C41 P2 Au2 115.6(5)
C35 P2 Au2 109.4(5)
C1 P2 Au2 110.0(4)
C53 P3 C47 104.7(7)
C53 P3 C1 105.6(6)
C47 P3 C1 108.7(6)
C53 P3 Au3 115.0(5)
C47 P3 Au3 112.4(5)
C1 P3 Au3 110.0(4)
P3 C1 P1 107.9(6)
P3 C1 P2 108.6(6)
P1 C1 P2 108.5(6)
P3 C1 H1 110.6
P1 C1 H1 110.6
P2 C1 H1 110.6
C3 C2 Au1 174.5(13)
C3 C2 Cu1 87.7(11)
Au1 C2 Cu1 92.8(6)
C2 C3 C8 169.3(17)
C2 C3 Cu1 62.3(10)
C8 C3 Cu1 125.6(13)
C5 C4 Au2 170.3(13)
C5 C4 Cu1 83.4(9)
Au2 C4 Cu1 92.0(6)
C4 C5 C9 166.2(14)
C4 C5 Cu1 64.6(9)
C9 C5 Cu1 125.9(10)
C7 C6 Au3 170.3(13)
C7 C6 Cu1 79.8(10)
Au3 C6 Cu1 92.5(6)
C6 C7 C10 173.9(16)
C6 C7 Cu1 69.2(9)
C10 C7 Cu1 114.6(10)
O1 C8 C12 111.4(17)
O1 C8 C3 107.5(15)
C12 C8 C3 108.8(17)
O1 C8 C11 104.4(16)
C12 C8 C11 116.3(19)
C3 C8 C11 108.0(16)
O2 C9 C5 109.0(11)
O2 C9 C15 108.5(13)
C5 C9 C15 106.4(13)
O2 C9 C16 107.4(13)
C5 C9 C16 107.9(12)
C15 C9 C16 117.5(16)
O3 C10 C20 108.8(14)
O3 C10 C7 109.3(12)
C20 C10 C7 109.5(13)
O3 C10 C19 106.4(12)
C20 C10 C19 117.4(14)
C7 C10 C19 105.1(13)
C8 C11 H11A 109.5
C8 C11 H11B 109.5
H11A C11 H11B 109.5
C8 C11 H11C 109.5
H11A C11 H11C 109.5
H11B C11 H11C 109.5
C14 C12 C8 107(2)
C14 C12 C13 135.9(19)
C8 C12 C13 97.4(16)
C14 C12 H12 104.3
C8 C12 H12 104.3
C13 C12 H12 104.3
C12 C13 H13A 109.5
C12 C13 H13B 109.5
H13A C13 H13B 109.5
C12 C13 H13C 109.5
H13A C13 H13C 109.5
H13B C13 H13C 109.5
C12 C14 H14A 109.5
C12 C14 H14B 109.5
H14A C14 H14B 109.5
C12 C14 H14C 109.5
H14A C14 H14C 109.5
H14B C14 H14C 109.5
C9 C15 H15A 109.5
C9 C15 H15B 109.5
H15A C15 H15B 109.5
C9 C15 H15C 109.5
H15A C15 H15C 109.5
H15B C15 H15C 109.5
C17 C16 C18 111.8(18)
C17 C16 C9 109.6(15)
C18 C16 C9 107.4(17)
C17 C16 H16 109.3
C18 C16 H16 109.3
C9 C16 H16 109.3
C16 C17 H17A 109.5
C16 C17 H17B 109.5
H17A C17 H17B 109.5
C16 C17 H17C 109.5
H17A C17 H17C 109.5
H17B C17 H17C 109.5
C16 C18 H18A 109.5
C16 C18 H18B 109.5
H18A C18 H18B 109.5
C16 C18 H18C 109.5
H18A C18 H18C 109.5
H18B C18 H18C 109.5
C10 C19 H19A 109.5
C10 C19 H19B 109.5
H19A C19 H19B 109.5
C10 C19 H19C 109.5
H19A C19 H19C 109.5
H19B C19 H19C 109.5
C10 C20 C22 111.6(17)
C10 C20 C21 109.7(16)
C22 C20 C21 110.3(19)
C10 C20 H20 108.4
C22 C20 H20 108.4
C21 C20 H20 108.4
C20 C21 H21A 109.5
C20 C21 H21B 109.5
H21A C21 H21B 109.5
C20 C21 H21C 109.5
H21A C21 H21C 109.5
H21B C21 H21C 109.5
C20 C22 H22A 109.5
C20 C22 H22B 109.5
H22A C22 H22B 109.5
C20 C22 H22C 109.5
H22A C22 H22C 109.5
H22B C22 H22C 109.5
C28 C23 C24 120.6(14)
C28 C23 P1 122.6(12)
C24 C23 P1 116.6(10)
C23 C24 C25 116.0(15)
C23 C24 H24 122.0
C25 C24 H24 122.0
C26 C25 C24 122.4(18)
C26 C25 H25 118.8
C24 C25 H25 118.8
C25 C26 C27 120.6(17)
C25 C26 H26 119.7
C27 C26 H26 119.7
C28 C27 C26 120.1(17)
C28 C27 H27 120.0
C26 C27 H27 120.0
C27 C28 C23 120.1(17)
C27 C28 H28 119.9
C23 C28 H28 119.9
C34 C29 C30 118.9(12)
C34 C29 P1 123.1(10)
C30 C29 P1 118.0(10)
C29 C30 C31 120.2(13)
C29 C30 H30 119.9
C31 C30 H30 119.9
C32 C31 C30 119.9(13)
C32 C31 H31 120.0
C30 C31 H31 120.0
C33 C32 C31 120.6(13)
C33 C32 H32 119.7
C31 C32 H32 119.7
C32 C33 C34 119.2(13)
C32 C33 H33 120.4
C34 C33 H33 120.4
C29 C34 C33 121.2(13)
C29 C34 H34 119.4
C33 C34 H34 119.4
C36 C35 C40 118.7(13)
C36 C35 P2 118.0(11)
C40 C35 P2 123.2(11)
C37 C36 C35 120.1(14)
C37 C36 H36 119.9
C35 C36 H36 119.9
C36 C37 C38 120.8(15)
C36 C37 H37 119.6
C38 C37 H37 119.6
C39 C38 C37 118.5(15)
C39 C38 H38 120.8
C37 C38 H38 120.8
C40 C39 C38 121.5(15)
C40 C39 H39 119.3
C38 C39 H39 119.3
C39 C40 C35 120.3(15)
C39 C40 H40 119.8
C35 C40 H40 119.8
C42 C41 C46 120.5(13)
C42 C41 P2 119.9(11)
C46 C41 P2 119.6(11)
C41 C42 C43 120.2(14)
C41 C42 H42 119.9
C43 C42 H42 119.9
C42 C43 C44 118.8(15)
C42 C43 H43 120.6
C44 C43 H43 120.6
C45 C44 C43 122.3(15)
C45 C44 H44 118.9
C43 C44 H44 118.9
C44 C45 C46 121.0(17)
C44 C45 H45 119.5
C46 C45 H45 119.5
C45 C46 C41 117.1(15)
C45 C46 H46 121.4
C41 C46 H46 121.4
C48 C47 C52 118.3(13)
C48 C47 P3 118.3(10)
C52 C47 P3 123.2(11)
C49 C48 C47 120.4(13)
C49 C48 H48 119.8
C47 C48 H48 119.8
C50 C49 C48 120.1(14)
C50 C49 H49 120.0
C48 C49 H49 120.0
C49 C50 C51 120.7(14)
C49 C50 H50 119.6
C51 C50 H50 119.6
C52 C51 C50 119.6(14)
C52 C51 H51 120.2
C50 C51 H51 120.2
C51 C52 C47 120.8(14)
C51 C52 H52 119.6
C47 C52 H52 119.6
C58 C53 C54 118.1(15)
C58 C53 P3 123.8(12)
C54 C53 P3 118.0(11)
C55 C54 C53 119.6(15)
C55 C54 H54 120.2
C53 C54 H54 120.2
C56 C55 C54 120.3(17)
C56 C55 H55 119.8
C54 C55 H55 119.8
C57 C56 C55 121.3(17)
C57 C56 H56 119.3
C55 C56 H56 119.3
C58 C57 C56 118.6(17)
C58 C57 H57 120.7
C56 C57 H57 120.7
C57 C58 C53 122.0(17)
C57 C58 H58 119.0
C53 C58 H58 119.0
C8 O1 H1A 109.5
C9 O2 H2 109.5
C10 O3 H3 109.5
F6 P4 F1 94.2(8)
F6 P4 F2 89.0(7)
F1 P4 F2 92.2(7)
F6 P4 F5 174.7(7)
F1 P4 F5 90.1(8)
F2 P4 F5 94.0(7)
F6 P4 F4 90.0(7)
F1 P4 F4 88.0(7)
F2 P4 F4 179.0(8)
F5 P4 F4 87.0(7)
F6 P4 F3 89.9(8)
F1 P4 F3 175.2(8)
F2 P4 F3 90.3(7)
F5 P4 F3 85.6(8)
F4 P4 F3 89.6(7)
Cl3 C59 Cl1 115(3)
Cl3 C59 Cl2 113(2)
Cl1 C59 Cl2 107(2)
Cl3 C59 H59 106.8
Cl1 C59 H59 106.8
Cl2 C59 H59 106.8
Cl4 C60 Cl5 111.3(16)
Cl4 C60 Cl6 105.2(15)
Cl5 C60 Cl6 111.0(16)
Cl4 C60 H60 109.8
Cl5 C60 H60 109.8
Cl6 C60 H60 109.8

loop_
_geom_bond_atom_site_label_1
_geom_bond_atom_site_label_2
_geom_bond_distance
Au1 C2 2.016(15)
Au1 P1 2.275(3)
Au1 Cu1 2.9906(17)
Au1 Au3 3.2072(7)
Au1 Au2 3.2585(7)
Au3 C6 1.991(14)
Au3 P3 2.283(3)
Au3 Cu1 3.0388(17)
Au3 Au2 3.1946(8)
Au2 C4 1.996(14)
Au2 P2 2.275(3)
Au2 Cu1 2.9669(16)
Cu1 C2 2.112(14)
Cu1 C4 2.126(14)
Cu1 C6 2.208(15)
Cu1 C7 2.325(14)
Cu1 C5 2.338(14)
Cu1 C3 2.383(16)
P1 C29 1.814(13)
P1 C23 1.830(14)
P1 C1 1.873(12)
P2 C41 1.801(14)
P2 C35 1.823(14)
P2 C1 1.884(13)
P3 C53 1.810(15)
P3 C47 1.813(14)
P3 C1 1.870(12)
C1 H1 0.9800
C2 C3 1.19(2)
C3 C8 1.52(2)
C4 C5 1.25(2)
C5 C9 1.464(19)
C6 C7 1.22(2)
C7 C10 1.51(2)
C8 O1 1.46(2)
C8 C12 1.47(3)
C8 C11 1.66(3)
C9 O2 1.440(17)
C9 C15 1.53(2)
C9 C16 1.55(3)
C10 O3 1.465(19)
C10 C20 1.51(3)
C10 C19 1.66(2)
C11 H11A 0.9600
C11 H11B 0.9600
C11 H11C 0.9600
C12 C14 1.42(3)
C12 C13 1.69(3)
C12 H12 0.9800
C13 H13A 0.9600
C13 H13B 0.9600
C13 H13C 0.9600
C14 H14A 0.9600
C14 H14B 0.9600
C14 H14C 0.9600
C15 H15A 0.9600
C15 H15B 0.9600
C15 H15C 0.9600
C16 C17 1.51(3)
C16 C18 1.53(3)
C16 H16 0.9800
C17 H17A 0.9600
C17 H17B 0.9600
C17 H17C 0.9600
C18 H18A 0.9600
C18 H18B 0.9600
C18 H18C 0.9600
C19 H19A 0.9600
C19 H19B 0.9600
C19 H19C 0.9600
C20 C22 1.53(3)
C20 C21 1.54(3)
C20 H20 0.9800
C21 H21A 0.9600
C21 H21B 0.9600
C21 H21C 0.9600
C22 H22A 0.9600
C22 H22B 0.9600
C22 H22C 0.9600
C23 C28 1.38(2)
C23 C24 1.39(2)
C24 C25 1.46(2)
C24 H24 0.9300
C25 C26 1.29(3)
C25 H25 0.9300
C26 C27 1.39(3)
C26 H26 0.9300
C27 C28 1.38(2)
C27 H27 0.9300
C28 H28 0.9300
C29 C34 1.388(18)
C29 C30 1.391(19)
C30 C31 1.40(2)
C30 H30 0.9300
C31 C32 1.39(2)
C31 H31 0.9300
C32 C33 1.38(2)
C32 H32 0.9300
C33 C34 1.40(2)
C33 H33 0.9300
C34 H34 0.9300
C35 C36 1.39(2)
C35 C40 1.41(2)
C36 C37 1.37(2)
C36 H36 0.9300
C37 C38 1.39(2)
C37 H37 0.9300
C38 C39 1.39(3)
C38 H38 0.9300
C39 C40 1.34(2)
C39 H39 0.9300
C40 H40 0.9300
C41 C42 1.37(2)
C41 C46 1.45(2)
C42 C43 1.40(2)
C42 H42 0.9300
C43 C44 1.40(3)
C43 H43 0.9300
C44 C45 1.33(3)
C44 H44 0.9300
C45 C46 1.42(2)
C45 H45 0.9300
C46 H46 0.9300
C47 C48 1.394(19)
C47 C52 1.41(2)
C48 C49 1.395(19)
C48 H48 0.9300
C49 C50 1.34(2)
C49 H49 0.9300
C50 C51 1.42(2)
C50 H50 0.9300
C51 C52 1.35(2)
C51 H51 0.9300
C52 H52 0.9300
C53 C58 1.38(2)
C53 C54 1.40(2)
C54 C55 1.37(2)
C54 H54 0.9300
C55 C56 1.37(3)
C55 H55 0.9300
C56 C57 1.37(3)
C56 H56 0.9300
C57 C58 1.37(2)
C57 H57 0.9300
C58 H58 0.9300
O1 H1A 0.8200
O2 H2 0.8200
O3 H3 0.8200
P4 F6 1.540(15)
P4 F1 1.543(15)
P4 F2 1.567(12)
P4 F5 1.579(15)
P4 F4 1.592(12)
P4 F3 1.613(14)
Cl1 C59 1.74(4)
Cl2 C59 1.80(4)
Cl3 C59 1.70(4)
Cl4 C60 1.710(19)
Cl5 C60 1.715(19)
Cl6 C60 1.754(19)
C59 H59 0.9800
C60 H60 0.9800

loop_
_platon_squeeze_void_nr
_platon_squeeze_void_average_x
_platon_squeeze_void_average_y
_platon_squeeze_void_average_z
_platon_squeeze_void_volume
_platon_squeeze_void_count_electrons
_platon_squeeze_void_content
1 0.068 0.062 0.906 20 4 ' '
2 0.500 0.000 1.000 227 56 ' '
3 0.931 0.938 0.094 20 4 ' '
